data_2207568
loop_
_publ_author_name
'Liu, Chun-Bo'
'Che, Guang-Bo'
'Cui, Yun-Cheng'
'Li, Chuan-Bi'

_publ_section_title Poly[[\m-1,4-bis(ethylsulfanyl)butane-\k^2^<i>S</i>,<i>S</i>']di-\m-bromo-mercury(II)]
_journal_coeditor_code IS6139
_journal_issue 12
_journal_name_full 'Acta Crystallographica Section E'
_journal_page_first m2469
_journal_page_last m2470
_journal_paper_doi 10.1107/S1600536805035348
_journal_volume 61
_journal_year 2005
_chemical_formula_iupac '[Hg Br2 (C4 H9 S)]'
_chemical_formula_moiety 'C4 H9 Br2 Hg S'
_chemical_formula_sum 'C4 H9 Br2 Hg S'
_chemical_formula_weight 449.58
_chemical_name_systematic
;
[\m~2~-1,4-Bis(ethylthio)butane-S,S']dibromomercury(II)
;
_space_group_IT_number 15
_symmetry_cell_setting monoclinic
_symmetry_space_group_name_Hall '-C 2yc'
_symmetry_space_group_name_H-M 'C 1 2/c 1'
_atom_sites_solution_hydrogens geom
_atom_sites_solution_primary direct
_atom_sites_solution_secondary difmap
_audit_creation_method SHELXL97
_cell_angle_alpha 90.00
_cell_angle_beta 106.56(3)
_cell_angle_gamma 90.00
_cell_formula_units_Z 8
_cell_length_a 10.019(2)
_cell_length_b 12.952(3)
_cell_length_c 14.798(3)
_cell_measurement_reflns_used 6480
_cell_measurement_temperature 293(2)
_cell_measurement_theta_max 27.46
_cell_measurement_theta_min 3.15
_cell_volume 1840.6(7)
_computing_cell_refinement 'RAPID AUTO'
_computing_data_collection 'RAPID AUTO (Rigaku, 1998)'
_computing_data_reduction 'CrystalStructure (Rigaku/MSC, 2002)'
_computing_molecular_graphics SHELXL97
_computing_publication_material SHELXL97
_computing_structure_refinement 'SHELXL97 (Sheldrick, 1997)'
_computing_structure_solution 'SHELXS97 (Sheldrick, 1997)'
_diffrn_ambient_temperature 293(2)
_diffrn_detector_area_resol_mean 10.00
_diffrn_measured_fraction_theta_full 0.998
_diffrn_measured_fraction_theta_max 0.998
_diffrn_measurement_device_type 'Rigaku R-AXIS RAPID'
_diffrn_measurement_method \w
_diffrn_radiation_monochromator graphite
_diffrn_radiation_source 'fine-focus sealed tube'
_diffrn_radiation_type MoK\a
_diffrn_radiation_wavelength 0.71073
_diffrn_reflns_av_R_equivalents 0.0583
_diffrn_reflns_av_sigmaI/netI 0.0517
_diffrn_reflns_limit_h_max 12
_diffrn_reflns_limit_h_min -11
_diffrn_reflns_limit_k_max 15
_diffrn_reflns_limit_k_min -15
_diffrn_reflns_limit_l_max 18
_diffrn_reflns_limit_l_min -18
_diffrn_reflns_number 7768
_diffrn_reflns_theta_full 26.00
_diffrn_reflns_theta_max 26.00
_diffrn_reflns_theta_min 3.15
_diffrn_standards_decay_% 0
_diffrn_standards_number 0
_exptl_absorpt_coefficient_mu 25.551
_exptl_absorpt_correction_T_max 0.045
_exptl_absorpt_correction_T_min 0.010
_exptl_absorpt_correction_type numerical
_exptl_absorpt_process_details '(NUMABS; Higashi, 1995)'
_exptl_crystal_colour Colourless
_exptl_crystal_density_diffrn 3.245
_exptl_crystal_density_method 'not measured'
_exptl_crystal_description Cubic
_exptl_crystal_F_000 1592
_exptl_crystal_size_max 0.10
_exptl_crystal_size_mid 0.10
_exptl_crystal_size_min 0.10
_refine_diff_density_max 0.930
_refine_diff_density_min -1.632
_refine_ls_extinction_method none
_refine_ls_goodness_of_fit_ref 1.061
_refine_ls_hydrogen_treatment constr
_refine_ls_matrix_type full
_refine_ls_number_parameters 73
_refine_ls_number_reflns 1804
_refine_ls_number_restraints 0
_refine_ls_restrained_S_all 1.061
_refine_ls_R_factor_all 0.0466
_refine_ls_R_factor_gt 0.0343
_refine_ls_shift/su_max 0.002
_refine_ls_shift/su_mean 0.000
_refine_ls_structure_factor_coef Fsqd
_refine_ls_weighting_details 'calc w = 1/[\s^2^(Fo^2^)+(0.0299P)^2^+4.5708P] where P=(Fo^2^+2Fc^2^)/3'
_refine_ls_weighting_scheme calc
_refine_ls_wR_factor_gt 0.0780
_refine_ls_wR_factor_ref 0.0820
_reflns_number_gt 1422
_reflns_number_total 1804
_reflns_threshold_expression I>2\s(I)
_cod_data_source_file is6139.cif
_cod_data_source_block I
_cod_depositor_comments
;
The following automatic conversions were performed:
'_symmetry_cell_setting' value 'Monoclinic' changed to 'monoclinic'
according to '/home/saulius/struct/CIF-dictionaries/cif_core.dic'
dictionary named 'cif_core.dic' version 2.4.1 from
2010-06-29.

'_geom_bond_publ_flag' value 'Yes' changed to 'yes' according
to '/home/saulius/struct/CIF-dictionaries/cif_core.dic' dictionary named
'cif_core.dic' version 2.4.1 from 2010-06-29 (7
times).

'_geom_angle_publ_flag' value 'Yes' changed to 'yes' according to
'/home/saulius/struct/CIF-dictionaries/cif_core.dic' dictionary named
'cif_core.dic' version 2.4.1 from 2010-06-29 (13 times).

Automatic conversion script
Id: cif_fix_enum 1527 2010-12-29 10:47:43Z saulius 

The following automatic conversions were performed:

'_chemical_melting_point' value 'not measured' was changed to '?' -
the value is undefined or not given.

Automatic conversion script
Id: cif_fix_values 1646 2011-03-28 12:23:43Z adriana 

The following automatic conversions were performed:

'_chemical_melting_point' value 'not measured' was changed to '?' -
the value is undefined or not given.

'_symmetry_cell_setting' value
'Monoclinic' changed to 'monoclinic' according to
/home/saulius/struct/CIF-dictionaries/cif_core.dic dictionary named
'cif_core.dic' version 2.4.1 from 2010-06-29.

'_geom_bond_publ_flag'
value 'Yes' changed to 'yes' according to
/home/saulius/struct/CIF-dictionaries/cif_core.dic dictionary named
'cif_core.dic' version 2.4.1 from 2010-06-29 (7
times).

'_geom_angle_publ_flag' value 'Yes' changed to 'yes'
according to /home/saulius/struct/CIF-dictionaries/cif_core.dic
dictionary named 'cif_core.dic' version 2.4.1 from 2010-06-29 (13
times).

Automatic conversion script
Id: cif_fix_values 1715 2011-07-08 13:25:40Z adriana 
;
_cod_original_cell_volume 1840.5(6)
_cod_original_sg_symbol_H-M 'C 2/c'
_cod_database_code 2207568
_cod_database_fobs_code 2207568

loop_
_symmetry_equiv_pos_as_xyz
'x, y, z'
'-x, y, -z+1/2'
'x+1/2, y+1/2, z'
'-x+1/2, y+1/2, -z+1/2'
'-x, -y, -z'
'x, -y, z-1/2'
'-x+1/2, -y+1/2, -z'
'x+1/2, -y+1/2, z-1/2'

loop_
_atom_site_label
_atom_site_fract_x
_atom_site_fract_y
_atom_site_fract_z
_atom_site_U_iso_or_equiv
_atom_site_adp_type
_atom_site_calc_flag
_atom_site_refinement_flags
_atom_site_occupancy
_atom_site_type_symbol
Hg1 0.656190(11) 0.176119(9) 0.376405(7) 0.05356(4) Uani d . 1 Hg
Br1 0.39588(3) 0.16347(3) 0.344005(18) 0.06137(10) Uani d . 1 Br
Br2 0.77838(3) 0.35225(2) 0.399544(16) 0.05398(8) Uani d . 1 Br
S1 0.84462(6) 0.04247(6) 0.41730(4) 0.04561(19) Uani d . 1 S
C1 0.6446(3) -0.1082(3) 0.3623(2) 0.0837(13) Uani d . 1 C
H1A 0.6084 -0.1713 0.3798 0.126 Uiso calc R 1 H
H1B 0.6707 -0.1188 0.3054 0.126 Uiso calc R 1 H
H1C 0.5745 -0.0554 0.3520 0.126 Uiso calc R 1 H
C2 0.7647(3) -0.0766(3) 0.43668(19) 0.0711(11) Uani d . 1 C
H2A 0.8340 -0.1310 0.4465 0.085 Uiso calc R 1 H
H2B 0.7377 -0.0701 0.4943 0.085 Uiso calc R 1 H
C3 0.9013(3) 0.0193(2) 0.31341(16) 0.0484(8) Uani d . 1 C
H3A 0.9591 -0.0421 0.3222 0.058 Uiso calc R 1 H
H3B 0.8212 0.0085 0.2591 0.058 Uiso calc R 1 H
C4 0.9825(3) 0.1110(2) 0.29731(16) 0.0504(8) Uani d . 1 C
H4A 1.0689 0.1143 0.3479 0.060 Uiso calc R 1 H
H4B 0.9298 0.1729 0.3009 0.060 Uiso calc R 1 H

loop_
_atom_site_aniso_label
_atom_site_aniso_U_11
_atom_site_aniso_U_22
_atom_site_aniso_U_33
_atom_site_aniso_U_12
_atom_site_aniso_U_13
_atom_site_aniso_U_23
Hg1 0.03891(5) 0.05592(7) 0.06604(6) 0.00318(5) 0.01526(4) 0.00179(5)
Br1 0.03434(12) 0.1009(2) 0.04880(12) 0.00173(14) 0.01173(10) 0.00014(14)
Br2 0.07324(16) 0.05236(15) 0.04045(11) -0.01340(14) 0.02283(10) -0.00122(10)
S1 0.0401(3) 0.0500(4) 0.0480(3) 0.0059(3) 0.0146(2) 0.0036(3)
C1 0.0659(19) 0.057(2) 0.129(3) -0.0068(17) 0.0306(18) -0.0070(18)
C2 0.0872(19) 0.066(2) 0.0691(15) 0.0022(17) 0.0361(13) 0.0095(15)
C3 0.0404(12) 0.0529(16) 0.0545(12) 0.0033(12) 0.0177(10) -0.0079(11)
C4 0.0491(13) 0.0503(16) 0.0557(12) -0.0082(13) 0.0213(10) -0.0091(12)

loop_
_atom_type_symbol
_atom_type_description
_atom_type_scat_dispersion_real
_atom_type_scat_dispersion_imag
_atom_type_scat_source
C C 0.0033 0.0016 'International Tables Vol C Tables 4.2.6.8 and 6.1.1.4'
H H 0.0000 0.0000 'International Tables Vol C Tables 4.2.6.8 and 6.1.1.4'
S S 0.1246 0.1234 'International Tables Vol C Tables 4.2.6.8 and 6.1.1.4'
Br Br -0.2901 2.4595 'International Tables Vol C Tables 4.2.6.8 and 6.1.1.4'
Hg Hg -2.3894 9.2266 'International Tables Vol C Tables 4.2.6.8 and 6.1.1.4'

loop_
_geom_angle_atom_site_label_1
_geom_angle_atom_site_label_2
_geom_angle_atom_site_label_3
_geom_angle_site_symmetry_1
_geom_angle_site_symmetry_3
_geom_angle
_geom_angle_publ_flag
S1 Hg1 Br1 . . 132.00(2) yes
S1 Hg1 Br2 . . 106.51(2) yes
Br1 Hg1 Br2 . . 120.800(10) yes
S1 Hg1 Br1 . 2_655 96.02(3) yes
S1 Hg1 Br2 . 7_656 75.74(3) yes
Br1 Hg1 Br1 . 2_655 86.72(3) yes
Br1 Hg1 Br2 . 7_656 94.85(3) yes
Br2 Hg1 Br1 . 2_655 96.67(2) yes
Br2 Hg1 Br2 . 7_656 90.84(2) yes
Br1 Hg1 Br2 2_655 7_656 170.200(10) yes
C2 S1 C3 . . 104.80(10) yes
C2 S1 Hg1 . . 107.00(10) yes
C3 S1 Hg1 . . 107.87(8) yes
C2 C1 H1A . . 109.5 ?
C2 C1 H1B . . 109.5 ?
H1A C1 H1B . . 109.5 ?
C2 C1 H1C . . 109.5 ?
H1A C1 H1C . . 109.5 ?
H1B C1 H1C . . 109.5 ?
C1 C2 S1 . . 115.8(2) ?
C1 C2 H2A . . 108.3 ?
S1 C2 H2A . . 108.3 ?
C1 C2 H2B . . 108.3 ?
S1 C2 H2B . . 108.3 ?
H2A C2 H2B . . 107.4 ?
C4 C3 S1 . . 108.7(2) ?
C4 C3 H3A . . 110.0 ?
S1 C3 H3A . . 110.0 ?
C4 C3 H3B . . 110.0 ?
S1 C3 H3B . . 110.0 ?
H3A C3 H3B . . 108.3 ?
C3 C4 C4 . 2_755 114.9(2) ?
C3 C4 H4A . . 108.6 ?
C4 C4 H4A 2_755 . 108.6 ?
C3 C4 H4B . . 108.6 ?
C4 C4 H4B 2_755 . 108.6 ?
H4A C4 H4B . . 107.5 ?

loop_
_geom_bond_atom_site_label_1
_geom_bond_atom_site_label_2
_geom_bond_site_symmetry_2
_geom_bond_distance
_geom_bond_publ_flag
Hg1 S1 . 2.5050(8) yes
Hg1 Br1 . 2.5190(6) yes
Hg1 Br1 2_655 3.1571(8) yes
Hg1 Br2 . 2.5653(5) yes
Hg1 Br2 7_656 3.2123(8) yes
S1 C2 . 1.798(3) yes
S1 C3 . 1.809(3) yes
C1 C2 . 1.440(4) ?
C1 H1A . 0.9600 ?
C1 H1B . 0.9600 ?
C1 H1C . 0.9600 ?
C2 H2A . 0.9700 ?
C2 H2B . 0.9700 ?
C3 C4 . 1.497(4) ?
C3 H3A . 0.9700 ?
C3 H3B . 0.9700 ?
C4 C4 2_755 1.537(5) ?
C4 H4A . 0.9700 ?
C4 H4B . 0.9700 ?

loop_
_geom_torsion_atom_site_label_1
_geom_torsion_atom_site_label_2
_geom_torsion_atom_site_label_3
_geom_torsion_atom_site_label_4
_geom_torsion_site_symmetry_4
_geom_torsion
Br1 Hg1 S1 C2 . -7.44(10)
Br2 Hg1 S1 C2 . 162.75(10)
Br1 Hg1 S1 C3 . 104.82(9)
Br2 Hg1 S1 C3 . -84.98(9)
C3 S1 C2 C1 . -61.8(3)
Hg1 S1 C2 C1 . 52.5(3)
C2 S1 C3 C4 . -174.26(17)
Hg1 S1 C3 C4 . 72.00(16)
S1 C3 C4 C4 2_755 -170.4(2)
